data_1551989
loop_
_publ_author_name
'Awal Noor'
'Germund Glatz'
'Robert Muller'
'Martin Kaupp'
'Serhiy Demeshko'
'Rhett Kempe'

_publ_section_title
;
 Carboalumination of a chromium-chromium quintuple bond
;
_journal_name_full 'Nature Chemistry'
_journal_page_first 322
_journal_page_last 325
_journal_paper_doi 10.1038/nchem.255
_journal_volume 1
_journal_year 2009
_chemical_formula_sum 'C65 H73 Cr2 N4'
_chemical_formula_weight 1014.27
_space_group_IT_number 2
_space_group_name_Hall '-P 1'
_space_group_name_H-M_alt 'P -1'
_symmetry_cell_setting triclinic
_symmetry_space_group_name_H-M 'P -1'
_atom_sites_solution_hydrogens geom
_atom_sites_solution_primary direct
_atom_sites_solution_secondary difmap
_cell_angle_alpha 62.264(6)
_cell_angle_beta 77.005(6)
_cell_angle_gamma 63.040(6)
_cell_formula_units_Z 1
_cell_length_a 11.9930(9)
_cell_length_b 12.5339(10)
_cell_length_c 12.5675(10)
_cell_measurement_reflns_used all
_cell_measurement_temperature 133(2)
_cell_volume 1490.1(2)
_computing_cell_refinement X-AREA-STOE
_computing_data_collection X-AREA-STOE
_computing_data_reduction X-AREA-STOE
_computing_structure_refinement 'SHELXL-97 (Sheldrick, 1997)'
_computing_structure_solution SHELXS-97
_diffrn_ambient_temperature 133(2)
_diffrn_measured_fraction_theta_full 0.987
_diffrn_measured_fraction_theta_max 0.987
_diffrn_measurement_device_type STOE-IPDSII
_diffrn_measurement_method Omega-Scan
_diffrn_radiation_monochromator graphite
_diffrn_radiation_source 'fine-focus sealed tube'
_diffrn_radiation_type MoK\a
_diffrn_radiation_wavelength 0.71073
_diffrn_reflns_av_R_equivalents 0.0000
_diffrn_reflns_av_sigmaI/netI 0.0420
_diffrn_reflns_limit_h_max 14
_diffrn_reflns_limit_h_min -13
_diffrn_reflns_limit_k_max 15
_diffrn_reflns_limit_k_min -12
_diffrn_reflns_limit_l_max 15
_diffrn_reflns_limit_l_min 0
_diffrn_reflns_number 5634
_diffrn_reflns_theta_full 25.75
_diffrn_reflns_theta_max 25.75
_diffrn_reflns_theta_min 1.83
_exptl_absorpt_coefficient_mu 0.405
_exptl_absorpt_correction_T_max 0.9280
_exptl_absorpt_correction_T_min 0.7389
_exptl_absorpt_correction_type numerical
_exptl_crystal_colour red-brown
_exptl_crystal_density_diffrn 1.130
_exptl_crystal_density_method 'not measured'
_exptl_crystal_description prism
_exptl_crystal_F_000 539
_exptl_crystal_size_max 0.74
_exptl_crystal_size_mid 0.45
_exptl_crystal_size_min 0.18
_refine_diff_density_max 0.809
_refine_diff_density_min -0.473
_refine_diff_density_rms 0.101
_refine_ls_extinction_method none
_refine_ls_goodness_of_fit_ref 1.020
_refine_ls_hydrogen_treatment riding
_refine_ls_matrix_type full
_refine_ls_number_parameters 324
_refine_ls_number_reflns 5634
_refine_ls_number_restraints 0
_refine_ls_restrained_S_all 1.020
_refine_ls_R_factor_all 0.0814
_refine_ls_R_factor_gt 0.0640
_refine_ls_shift/su_max 0.000
_refine_ls_shift/su_mean 0.000
_refine_ls_structure_factor_coef Fsqd
_refine_ls_weighting_details 'calc w=1/[\s^2^(Fo^2^)+(0.1325P)^2^+0.0000P] where P=(Fo^2^+2Fc^2^)/3'
_refine_ls_weighting_scheme calc
_refine_ls_wR_factor_gt 0.1860
_refine_ls_wR_factor_ref 0.1947
_reflns_number_gt 4178
_reflns_number_total 5634
_reflns_threshold_expression >2sigma(I)
_cod_data_source_file nchem.255-s3.cif
_cod_data_source_block k728a
_cod_original_sg_symbol_H-M P-1
_cod_database_code 1551989
_cell_measurement_2theta_min 3.66
_cell_measurement_2theta_max 52.06

loop_
_symmetry_equiv_pos_as_xyz
'x, y, z'
'-x, -y, -z'

loop_
_atom_site_label
_atom_site_type_symbol
_atom_site_fract_x
_atom_site_fract_y
_atom_site_fract_z
_atom_site_U_iso_or_equiv
_atom_site_adp_type
_atom_site_occupancy
_atom_site_symmetry_multiplicity
_atom_site_calc_flag
_atom_site_refinement_flags
_atom_site_disorder_assembly
_atom_site_disorder_group
C1 C 0.2106(3) 0.0167(4) 0.5276(3) 0.0452(8) Uani 1 1 d . . .
C2 C 0.3200(4) 0.0166(5) 0.5515(4) 0.0592(10) Uani 1 1 d . . .
H2 H 0.3822 0.0242 0.4926 0.071 Uiso 1 1 calc R . .
C3 C 0.3342(4) 0.0054(5) 0.6612(4) 0.0680(12) Uani 1 1 d . . .
H3 H 0.4062 0.0057 0.6770 0.082 Uiso 1 1 calc R . .
C4 C 0.2409(4) -0.0065(5) 0.7502(4) 0.0660(12) Uani 1 1 d . . .
H4 H 0.2507 -0.0149 0.8255 0.079 Uiso 1 1 calc R . .
C5 C 0.1347(4) -0.0055(4) 0.7250(3) 0.0514(9) Uani 1 1 d . . .
C6 C 0.0304(4) -0.0179(4) 0.8118(3) 0.0545(9) Uani 1 1 d . . .
C7 C -0.0641(4) 0.0924(5) 0.8248(4) 0.0655(11) Uani 1 1 d . . .
C8 C -0.1648(5) 0.0768(6) 0.9032(4) 0.0818(15) Uani 1 1 d . . .
H8 H -0.2291 0.1494 0.9131 0.098 Uiso 1 1 calc R . .
C9 C -0.1693(5) -0.0447(7) 0.9653(4) 0.0841(16) Uani 1 1 d . . .
H9 H -0.2376 -0.0531 1.0157 0.101 Uiso 1 1 calc R . .
C10 C -0.0770(6) -0.1514(6) 0.9546(5) 0.0861(16) Uani 1 1 d . . .
H10 H -0.0815 -0.2330 0.9980 0.103 Uiso 1 1 calc R . .
C11 C 0.0258(5) -0.1416(5) 0.8792(4) 0.0730(13) Uani 1 1 d . . .
C12 C 0.1303(7) -0.2627(6) 0.8719(7) 0.120(2) Uani 1 1 d . . .
H12A H 0.1932 -0.2977 0.9288 0.180 Uiso 1 1 calc R . .
H12B H 0.1663 -0.2407 0.7922 0.180 Uiso 1 1 calc R . .
H12C H 0.0986 -0.3273 0.8902 0.180 Uiso 1 1 calc R . .
C13 C -0.0594(6) 0.2255(6) 0.7563(6) 0.0968(17) Uani 1 1 d . . .
H13A H -0.0143 0.2369 0.8015 0.145 Uiso 1 1 calc R . .
H13B H -0.1430 0.2927 0.7435 0.145 Uiso 1 1 calc R . .
H13C H -0.0179 0.2318 0.6801 0.145 Uiso 1 1 calc R . .
C14 C 0.2724(3) 0.0379(4) 0.3270(3) 0.0432(8) Uani 1 1 d . . .
C15 C 0.3617(4) -0.0745(4) 0.3119(3) 0.0526(9) Uani 1 1 d . . .
C16 C 0.4421(4) -0.0590(5) 0.2128(4) 0.0622(10) Uani 1 1 d . . .
H16 H 0.5008 -0.1328 0.2009 0.075 Uiso 1 1 calc R . .
C17 C 0.4364(4) 0.0639(5) 0.1318(4) 0.0623(11) Uani 1 1 d . . .
H17 H 0.4920 0.0727 0.0666 0.075 Uiso 1 1 calc R . .
C18 C 0.3493(4) 0.1723(5) 0.1472(3) 0.0622(10) Uani 1 1 d . . .
H18 H 0.3460 0.2550 0.0914 0.075 Uiso 1 1 calc R . .
C19 C 0.2650(4) 0.1638(4) 0.2437(3) 0.0521(9) Uani 1 1 d . . .
C20 C 0.1688(5) 0.2881(4) 0.2574(4) 0.0732(13) Uani 1 1 d . . .
H20 H 0.1032 0.2640 0.3119 0.088 Uiso 1 1 calc R . .
C21 C 0.1051(6) 0.3977(6) 0.1400(6) 0.1044(19) Uani 1 1 d . . .
H21A H 0.0719 0.3644 0.1052 0.157 Uiso 1 1 calc R . .
H21B H 0.1649 0.4288 0.0852 0.157 Uiso 1 1 calc R . .
H21C H 0.0383 0.4690 0.1555 0.157 Uiso 1 1 calc R . .
C22 C 0.2194(9) 0.3383(7) 0.3149(7) 0.145(4) Uani 1 1 d . . .
H22A H 0.1542 0.4159 0.3216 0.217 Uiso 1 1 calc R . .
H22B H 0.2869 0.3595 0.2663 0.217 Uiso 1 1 calc R . .
H22C H 0.2493 0.2717 0.3934 0.217 Uiso 1 1 calc R . .
C23 C 0.3714(5) -0.2110(4) 0.4020(5) 0.0772(13) Uani 1 1 d . . .
H23 H 0.2905 -0.2011 0.4444 0.093 Uiso 1 1 calc R . .
C24 C 0.3988(6) -0.3042(6) 0.3459(6) 0.1001(18) Uani 1 1 d . . .
H24A H 0.4039 -0.3884 0.4078 0.150 Uiso 1 1 calc R . .
H24B H 0.4768 -0.3144 0.3020 0.150 Uiso 1 1 calc R . .
H24C H 0.3329 -0.2689 0.2920 0.150 Uiso 1 1 calc R . .
C25 C 0.4698(9) -0.2732(6) 0.4954(6) 0.134(3) Uani 1 1 d . . .
H25A H 0.4737 -0.3590 0.5517 0.201 Uiso 1 1 calc R . .
H25B H 0.4479 -0.2187 0.5373 0.201 Uiso 1 1 calc R . .
H25C H 0.5499 -0.2809 0.4561 0.201 Uiso 1 1 calc R . .
C26 C 0.4833(12) 0.510(2) 1.1008(15) 0.107(5) Uani 0.50 1 d P . .
H26 H 0.4718 0.5170 1.1734 0.129 Uiso 0.50 1 calc PR . .
C27 C 0.4638(11) 0.6162(14) 0.998(2) 0.112(6) Uani 0.50 1 d P . .
H27 H 0.4376 0.6982 0.9981 0.135 Uiso 0.50 1 calc PR . .
C28 C 0.4804(11) 0.6071(15) 0.9004(16) 0.113(6) Uani 0.50 1 d P . .
H28 H 0.4676 0.6820 0.8283 0.135 Uiso 0.50 1 calc PR . .
C29 C 0.7460(5) 0.6465(5) 0.1995(5) 0.110(2) Uani 1 1 d G . .
H29 H 0.7136 0.7121 0.1248 0.132 Uiso 1 1 calc R . .
C30 C 0.7503(6) 0.5213(7) 0.2375(7) 0.149(4) Uani 1 1 d G . .
H30 H 0.7207 0.5032 0.1881 0.179 Uiso 1 1 calc R . .
C31 C 0.7987(7) 0.4233(5) 0.3492(8) 0.199(7) Uani 1 1 d G . .
H31 H 0.8016 0.3395 0.3745 0.238 Uiso 1 1 calc R . .
C32 C 0.8428(6) 0.4504(8) 0.4229(5) 0.244(10) Uani 1 1 d G . .
H32 H 0.8753 0.3848 0.4977 0.293 Uiso 1 1 calc R . .
C33 C 0.8385(6) 0.5755(10) 0.3850(6) 0.195(6) Uani 1 1 d G . .
H33 H 0.8681 0.5936 0.4344 0.234 Uiso 1 1 calc R . .
C34 C 0.7901(6) 0.6736(6) 0.2733(7) 0.129(3) Uani 1 1 d G . .
H34 H 0.7872 0.7573 0.2479 0.155 Uiso 1 1 calc R . .
N8 N 0.1845(3) 0.0247(3) 0.4253(2) 0.0424(6) Uani 1 1 d . . .
N9 N 0.1199(3) 0.0040(3) 0.6159(2) 0.0439(7) Uani 1 1 d . . .
Cr1 Cr 0.02609(5) 0.00777(5) 0.42695(5) 0.0393(2) Uani 1 1 d . . .

loop_
_atom_site_aniso_label
_atom_site_aniso_U_11
_atom_site_aniso_U_22
_atom_site_aniso_U_33
_atom_site_aniso_U_23
_atom_site_aniso_U_13
_atom_site_aniso_U_12
C1 0.0482(19) 0.053(2) 0.0399(18) -0.0195(15) 0.0030(15) -0.0269(16)
C2 0.057(2) 0.088(3) 0.049(2) -0.029(2) 0.0049(17) -0.046(2)
C3 0.066(3) 0.107(4) 0.058(2) -0.036(2) 0.002(2) -0.056(3)
C4 0.079(3) 0.101(3) 0.046(2) -0.034(2) 0.0022(19) -0.056(3)
C5 0.061(2) 0.066(2) 0.0402(18) -0.0247(17) 0.0027(16) -0.0357(19)
C6 0.066(2) 0.079(3) 0.0373(18) -0.0287(18) 0.0041(17) -0.041(2)
C7 0.070(3) 0.084(3) 0.049(2) -0.030(2) -0.0007(19) -0.034(2)
C8 0.074(3) 0.113(4) 0.064(3) -0.052(3) 0.010(2) -0.033(3)
C9 0.091(4) 0.135(5) 0.060(3) -0.052(3) 0.027(3) -0.074(4)
C10 0.115(4) 0.113(4) 0.066(3) -0.046(3) 0.033(3) -0.082(4)
C11 0.095(3) 0.090(3) 0.059(2) -0.040(2) 0.022(2) -0.060(3)
C12 0.139(6) 0.085(4) 0.137(6) -0.051(4) 0.049(5) -0.066(4)
C13 0.097(4) 0.080(4) 0.094(4) -0.028(3) -0.002(3) -0.029(3)
C14 0.0431(18) 0.056(2) 0.0361(16) -0.0183(15) 0.0017(14) -0.0267(16)
C15 0.048(2) 0.059(2) 0.051(2) -0.0234(18) 0.0024(16) -0.0227(18)
C16 0.057(2) 0.075(3) 0.060(2) -0.037(2) 0.0095(19) -0.027(2)
C17 0.061(2) 0.089(3) 0.045(2) -0.029(2) 0.0147(18) -0.042(2)
C18 0.068(3) 0.072(3) 0.043(2) -0.0137(19) 0.0055(18) -0.039(2)
C19 0.055(2) 0.057(2) 0.0438(19) -0.0163(17) 0.0026(16) -0.0286(18)
C20 0.080(3) 0.054(2) 0.066(3) -0.016(2) 0.016(2) -0.029(2)
C21 0.108(5) 0.066(3) 0.104(4) -0.020(3) -0.021(4) -0.015(3)
C22 0.205(9) 0.092(5) 0.133(6) -0.065(5) -0.055(6) -0.015(5)
C23 0.076(3) 0.053(2) 0.082(3) -0.024(2) 0.020(2) -0.023(2)
C24 0.108(4) 0.068(3) 0.124(5) -0.039(3) -0.015(4) -0.031(3)
C25 0.219(9) 0.074(4) 0.083(4) -0.009(3) -0.054(5) -0.040(5)
C26 0.077(8) 0.194(17) 0.113(10) -0.099(12) 0.032(7) -0.083(10)
C27 0.066(7) 0.080(9) 0.223(19) -0.093(12) 0.059(10) -0.051(6)
C28 0.052(6) 0.084(9) 0.122(12) 0.015(8) 0.002(7) -0.025(6)
C29 0.091(4) 0.098(5) 0.108(5) -0.039(4) 0.024(4) -0.029(4)
C30 0.127(7) 0.160(8) 0.210(11) -0.130(8) 0.068(7) -0.076(6)
C31 0.187(11) 0.072(5) 0.207(12) -0.014(6) 0.090(10) -0.037(6)
C32 0.198(14) 0.237(17) 0.102(7) 0.013(9) 0.013(8) -0.026(13)
C33 0.145(9) 0.319(19) 0.126(9) -0.090(10) 0.001(7) -0.102(12)
C34 0.131(6) 0.131(6) 0.150(7) -0.070(6) 0.036(6) -0.079(6)
N8 0.0434(15) 0.0528(17) 0.0352(14) -0.0183(12) 0.0035(12) -0.0246(13)
N9 0.0481(16) 0.0576(18) 0.0356(14) -0.0214(13) 0.0024(12) -0.0285(14)
Cr1 0.0415(3) 0.0464(3) 0.0339(3) -0.0159(2) 0.0009(2) -0.0226(2)

loop_
_atom_type_symbol
_atom_type_description
_atom_type_scat_dispersion_real
_atom_type_scat_dispersion_imag
_atom_type_scat_source
C C 0.0033 0.0016 'International Tables Vol C Tables 4.2.6.8 and 6.1.1.4'
H H 0.0000 0.0000 'International Tables Vol C Tables 4.2.6.8 and 6.1.1.4'
N N 0.0061 0.0033 'International Tables Vol C Tables 4.2.6.8 and 6.1.1.4'
Cr Cr 0.3209 0.6236 'International Tables Vol C Tables 4.2.6.8 and 6.1.1.4'

loop_
_geom_angle_atom_site_label_1
_geom_angle_atom_site_label_2
_geom_angle_atom_site_label_3
_geom_angle
_geom_angle_site_symmetry_1
_geom_angle_site_symmetry_3
N8 C1 N9 113.9(3) . .
N8 C1 C2 126.5(3) . .
N9 C1 C2 119.6(3) . .
C3 C2 C1 119.7(4) . .
C2 C3 C4 120.2(4) . .
C5 C4 C3 119.1(3) . .
N9 C5 C4 121.2(3) . .
N9 C5 C6 114.8(3) . .
C4 C5 C6 124.0(3) . .
C7 C6 C11 120.0(4) . .
C7 C6 C5 120.6(4) . .
C11 C6 C5 119.4(4) . .
C6 C7 C8 118.4(5) . .
C6 C7 C13 121.0(4) . .
C8 C7 C13 120.6(5) . .
C9 C8 C7 120.6(5) . .
C10 C9 C8 121.0(5) . .
C9 C10 C11 120.8(5) . .
C10 C11 C6 119.2(5) . .
C10 C11 C12 120.0(5) . .
C6 C11 C12 120.8(4) . .
C15 C14 C19 120.5(3) . .
C15 C14 N8 119.7(3) . .
C19 C14 N8 119.7(3) . .
C16 C15 C14 118.7(4) . .
C16 C15 C23 120.3(4) . .
C14 C15 C23 120.9(3) . .
C17 C16 C15 121.0(4) . .
C18 C17 C16 119.8(4) . .
C17 C18 C19 122.1(4) . .
C18 C19 C14 117.9(4) . .
C18 C19 C20 120.3(4) . .
C14 C19 C20 121.9(3) . .
C22 C20 C21 110.5(5) . .
C22 C20 C19 113.6(5) . .
C21 C20 C19 112.9(4) . .
C24 C23 C15 114.0(4) . .
C24 C23 C25 109.2(5) . .
C15 C23 C25 111.0(5) . .
C27 C26 C28 119.4(12) . 2_667
C28 C27 C26 120.5(12) . .
C27 C28 C26 120.1(13) . 2_667
C30 C29 C34 120.0 . .
C31 C30 C29 120.0 . .
C30 C31 C32 120.0 . .
C33 C32 C31 120.0 . .
C32 C33 C34 120.0 . .
C33 C34 C29 120.0 . .
C1 N8 C14 118.9(3) . .
C1 N8 Cr1 115.8(2) . .
C14 N8 Cr1 125.3(2) . .
C5 N9 C1 120.1(3) . .
C5 N9 Cr1 124.6(2) . 2_556
C1 N9 Cr1 115.2(2) . 2_556
Cr1 Cr1 N8 98.65(8) 2_556 .
Cr1 Cr1 N9 96.34(9) 2_556 2_556
N8 Cr1 N9 165.01(11) . 2_556

loop_
_geom_bond_atom_site_label_1
_geom_bond_atom_site_label_2
_geom_bond_distance
_geom_bond_site_symmetry_2
C1 N8 1.340(4) .
C1 N9 1.374(4) .
C1 C2 1.410(5) .
C2 C3 1.361(5) .
C3 C4 1.400(6) .
C4 C5 1.374(6) .
C5 N9 1.365(4) .
C5 C6 1.478(5) .
C6 C7 1.389(6) .
C6 C11 1.399(6) .
C7 C8 1.402(7) .
C7 C13 1.501(8) .
C8 C9 1.371(8) .
C9 C10 1.338(8) .
C10 C11 1.392(7) .
C11 C12 1.495(8) .
C14 C15 1.399(5) .
C14 C19 1.404(5) .
C14 N8 1.430(4) .
C15 C16 1.387(6) .
C15 C23 1.517(6) .
C16 C17 1.374(6) .
C17 C18 1.357(6) .
C18 C19 1.390(5) .
C19 C20 1.523(6) .
C20 C22 1.500(9) .
C20 C21 1.522(7) .
C23 C24 1.511(7) .
C23 C25 1.522(9) .
C26 C27 1.32(2) .
C26 C28 1.34(2) 2_667
C27 C28 1.25(2) .
C28 C26 1.34(2) 2_667
C29 C30 1.3900 .
C29 C34 1.3900 .
C30 C31 1.3900 .
C31 C32 1.3900 .
C32 C33 1.3900 .
C33 C34 1.3900 .
N8 Cr1 2.000(3) .
N9 Cr1 2.027(3) 2_556
Cr1 Cr1 1.7499(10) 2_556
Cr1 N9 2.027(3) 2_556
